data_4119277
loop_
_publ_author_name
'Holger Braunschweig'
'Alexander Damme'
'Rian D. Dewhurst'
'Sundargopal Ghosh'
'Thomas Kramer'
'Bernd Pfaffinger'
'Krzysztof Radacki'
'Alfredo Vargas'

_publ_contact_author_address
; Institut f\"ur Anorganische Chemie
Universit\"at W\"urzburg
Am Hubland
97074 W\"urzburg, Germany
;
_publ_contact_author_email H.Braunschweig@mail.uni-wuerzburg.de
_publ_contact_author_fax +49-931-3184623
_publ_contact_author_name 'Prof. Dr. Holger Braunschweig'
_publ_contact_author_phone +49-931-3185260
_publ_section_title
;
 Electronic and Structural Effects of Stepwise Borylation and
 Quaternization on Borirene Aromaticity
;
_journal_name_full 'Journal of the American Chemical Society'
_journal_page_first 1903
_journal_page_last 1911
_journal_paper_doi 10.1021/ja3110126
_journal_volume 135
_journal_year 2013
_chemical_formula_moiety 'C31 H35 B N2, C6 H6'
_chemical_formula_sum 'C37 H41 B N2'
_chemical_formula_weight 524.53
_chemical_name_common
;
?
;
_chemical_name_systematic
; 
?
;
_space_group_IT_number 2
_symmetry_cell_setting triclinic
_symmetry_space_group_name_Hall '-P 1'
_symmetry_space_group_name_H-M 'P -1'
_atom_sites_solution_hydrogens geom
_atom_sites_solution_primary direct
_atom_sites_solution_secondary difmap
_audit_creation_method SHELXL-97
_cell_angle_alpha 85.547(2)
_cell_angle_beta 77.086(2)
_cell_angle_gamma 80.498(2)
_cell_formula_units_Z 2
_cell_length_a 8.8762(4)
_cell_length_b 11.8267(6)
_cell_length_c 15.1722(8)
_cell_measurement_reflns_used 7779
_cell_measurement_temperature 100(2)
_cell_measurement_theta_max 26.30
_cell_measurement_theta_min 2.18
_cell_volume 1529.76(13)
_computing_cell_refinement 'Saint+ ver. 7.53A (Bruker AXS)'
_computing_data_collection 'APEX2 ver. 2008.3 (Bruker AXS)'
_computing_data_reduction 'Saint+ ver. 7.53A (Bruker AXS)'
_computing_molecular_graphics 'XP ver. 5.1 (Bruker AXS, 1998)'
_computing_publication_material 'SHELXL-97 (Sheldrick, 2008)'
_computing_structure_refinement 'SHELXL-97 (Sheldrick, 2008)'
_computing_structure_solution 'SHELXS-97 (Sheldrick, 2008)'
_diffrn_ambient_temperature 100(2)
_diffrn_measured_fraction_theta_full 0.999
_diffrn_measured_fraction_theta_max 0.998
_diffrn_measurement_device_type 'Bruker APEX-II CCD'
_diffrn_measurement_method '\f and \w scans'
_diffrn_radiation_monochromator 'multi-layer mirror'
_diffrn_radiation_source 'rotating anode'
_diffrn_radiation_type MoK\a
_diffrn_radiation_wavelength 0.71073
_diffrn_reflns_av_R_equivalents 0.0517
_diffrn_reflns_av_sigmaI/netI 0.0253
_diffrn_reflns_limit_h_max 11
_diffrn_reflns_limit_h_min -11
_diffrn_reflns_limit_k_max 14
_diffrn_reflns_limit_k_min -14
_diffrn_reflns_limit_l_max 18
_diffrn_reflns_limit_l_min -18
_diffrn_reflns_number 53744
_diffrn_reflns_theta_full 26.00
_diffrn_reflns_theta_max 26.38
_diffrn_reflns_theta_min 1.38
_exptl_absorpt_coefficient_mu 0.065
_exptl_absorpt_correction_T_max 0.7454
_exptl_absorpt_correction_T_min 0.6377
_exptl_absorpt_correction_type multi-scan
_exptl_absorpt_process_details 'Sadabs 2008/1 (Brucker 2008)'
_exptl_crystal_colour colourless
_exptl_crystal_density_diffrn 1.139
_exptl_crystal_description block
_exptl_crystal_F_000 564
_exptl_crystal_size_max 0.21
_exptl_crystal_size_mid 0.19
_exptl_crystal_size_min 0.14
_refine_diff_density_max 0.272
_refine_diff_density_min -0.239
_refine_diff_density_rms 0.041
_refine_ls_extinction_method none
_refine_ls_goodness_of_fit_ref 1.027
_refine_ls_hydrogen_treatment constr
_refine_ls_matrix_type full
_refine_ls_number_parameters 369
_refine_ls_number_reflns 6236
_refine_ls_number_restraints 0
_refine_ls_restrained_S_all 1.027
_refine_ls_R_factor_all 0.0525
_refine_ls_R_factor_gt 0.0437
_refine_ls_shift/su_max 0.001
_refine_ls_shift/su_mean 0.000
_refine_ls_structure_factor_coef Fsqd
_refine_ls_weighting_details 'calc w=1/[\s^2^(Fo^2^)+(0.0633P)^2^+0.5039P] where P=(Fo^2^+2Fc^2^)/3'
_refine_ls_weighting_scheme calc
_refine_ls_wR_factor_gt 0.1158
_refine_ls_wR_factor_ref 0.1241
_reflns_number_gt 5296
_reflns_number_total 6236
_reflns_threshold_expression >2sigma(I)
_cod_data_source_file ja3110126_si_001_8.cif
_cod_data_source_block 08
_cod_database_code 4119277

loop_
_symmetry_equiv_pos_as_xyz
'x, y, z'
'-x, -y, -z'

loop_
_atom_site_label
_atom_site_type_symbol
_atom_site_fract_x
_atom_site_fract_y
_atom_site_fract_z
_atom_site_U_iso_or_equiv
_atom_site_adp_type
_atom_site_occupancy
_atom_site_symmetry_multiplicity
_atom_site_calc_flag
_atom_site_refinement_flags
B1 B 0.86761(16) 0.30991(12) 0.67160(9) 0.0239(3) Uani 1 1 d .
C2 C 0.77420(14) 0.42639(11) 0.71940(8) 0.0242(3) Uani 1 1 d .
C3 C 0.74612(14) 0.33039(10) 0.76530(8) 0.0241(3) Uani 1 1 d .
C1_1 C 0.64742(14) 0.29091(11) 0.84843(8) 0.0246(3) Uani 1 1 d .
C2_1 C 0.61556(16) 0.35120(12) 0.92777(9) 0.0307(3) Uani 1 1 d .
H2_1 H 0.6594 0.4192 0.9280 0.037 Uiso 1 1 calc R
C3_1 C 0.52067(17) 0.31311(13) 1.00627(9) 0.0367(3) Uani 1 1 d .
H3_1 H 0.5017 0.3542 1.0600 0.044 Uiso 1 1 calc R
C4_1 C 0.45346(17) 0.21539(13) 1.00660(9) 0.0365(3) Uani 1 1 d .
H4_1 H 0.3872 0.1901 1.0602 0.044 Uiso 1 1 calc R
C5_1 C 0.48310(16) 0.15465(12) 0.92855(10) 0.0328(3) Uani 1 1 d .
H5_1 H 0.4364 0.0879 0.9284 0.039 Uiso 1 1 calc R
C6_1 C 0.58098(15) 0.19124(11) 0.85059(9) 0.0271(3) Uani 1 1 d .
H6_1 H 0.6032 0.1478 0.7978 0.032 Uiso 1 1 calc R
C1_2 C 0.81660(14) 0.24936(11) 0.59341(8) 0.0234(3) Uani 1 1 d .
C2_2 C 0.74147(14) 0.30899(11) 0.52678(8) 0.0246(3) Uani 1 1 d .
C3_2 C 0.68792(14) 0.24937(11) 0.46701(8) 0.0266(3) Uani 1 1 d .
H3_2 H 0.6382 0.2915 0.4227 0.032 Uiso 1 1 calc R
C4_2 C 0.70515(15) 0.13037(12) 0.47031(9) 0.0284(3) Uani 1 1 d .
C5_2 C 0.78213(15) 0.07133(11) 0.53430(9) 0.0278(3) Uani 1 1 d .
H5_2 H 0.7968 -0.0102 0.5373 0.033 Uiso 1 1 calc R
C6_2 C 0.83830(14) 0.12839(11) 0.59424(8) 0.0253(3) Uani 1 1 d .
C7_2 C 0.71802(16) 0.43826(11) 0.51807(9) 0.0296(3) Uani 1 1 d .
H7A_2 H 0.6922 0.4635 0.4594 0.044 Uiso 1 1 calc R
H7B_2 H 0.8143 0.4658 0.5223 0.044 Uiso 1 1 calc R
H7C_2 H 0.6323 0.4695 0.5668 0.044 Uiso 1 1 calc R
C8_2 C 0.64271(18) 0.06799(13) 0.40638(10) 0.0372(3) Uani 1 1 d .
H8A_2 H 0.6469 -0.0132 0.4260 0.056 Uiso 1 1 calc R
H8B_2 H 0.7065 0.0747 0.3451 0.056 Uiso 1 1 calc R
H8C_2 H 0.5342 0.1019 0.4066 0.056 Uiso 1 1 calc R
C9_2 C 0.92382(16) 0.05691(11) 0.66034(9) 0.0295(3) Uani 1 1 d .
H9A_2 H 0.9164 -0.0242 0.6564 0.044 Uiso 1 1 calc R
H9B_2 H 0.8764 0.0813 0.7220 0.044 Uiso 1 1 calc R
H9C_2 H 1.0340 0.0674 0.6454 0.044 Uiso 1 1 calc R
C1_3 C 0.72252(14) 0.55017(11) 0.72580(8) 0.0241(3) Uani 1 1 d .
C2_3 C 0.83322(15) 0.62457(11) 0.72005(8) 0.0267(3) Uani 1 1 d .
C3_3 C 0.78347(16) 0.74101(11) 0.73186(9) 0.0293(3) Uani 1 1 d .
H3_3 H 0.8592 0.7900 0.7293 0.035 Uiso 1 1 calc R
C4_3 C 0.62564(17) 0.78819(11) 0.74736(9) 0.0292(3) Uani 1 1 d .
C5_3 C 0.51800(16) 0.71447(11) 0.74985(8) 0.0283(3) Uani 1 1 d .
H5_3 H 0.4102 0.7454 0.7587 0.034 Uiso 1 1 calc R
C6_3 C 0.56241(15) 0.59677(11) 0.73991(8) 0.0254(3) Uani 1 1 d .
C7_3 C 1.00500(16) 0.57707(12) 0.70333(10) 0.0334(3) Uani 1 1 d .
H7A_3 H 1.0662 0.6405 0.6915 0.050 Uiso 1 1 calc R
H7B_3 H 1.0327 0.5286 0.6508 0.050 Uiso 1 1 calc R
H7C_3 H 1.0278 0.5312 0.7567 0.050 Uiso 1 1 calc R
C8_3 C 0.57495(19) 0.91491(12) 0.76185(10) 0.0363(3) Uani 1 1 d .
H8A_3 H 0.5979 0.9579 0.7038 0.054 Uiso 1 1 calc R
H8B_3 H 0.6317 0.9396 0.8036 0.054 Uiso 1 1 calc R
H8C_3 H 0.4623 0.9295 0.7876 0.054 Uiso 1 1 calc R
C9_3 C 0.43935(15) 0.52096(12) 0.74589(10) 0.0309(3) Uani 1 1 d .
H9A_3 H 0.4749 0.4641 0.6991 0.046 Uiso 1 1 calc R
H9B_3 H 0.3418 0.5680 0.7368 0.046 Uiso 1 1 calc R
H9C_3 H 0.4213 0.4815 0.8057 0.046 Uiso 1 1 calc R
C1_4 C 1.05164(14) 0.28379(10) 0.67187(9) 0.0252(3) Uani 1 1 d .
N2_4 N 1.17186(12) 0.27854(9) 0.59862(7) 0.0273(2) Uani 1 1 d .
C3_4 C 1.31390(16) 0.26241(12) 0.62459(10) 0.0340(3) Uani 1 1 d .
H3_4 H 1.4147 0.2561 0.5857 0.041 Uiso 1 1 calc R
C4_4 C 1.28164(16) 0.25733(12) 0.71520(10) 0.0345(3) Uani 1 1 d .
H4_4 H 1.3556 0.2470 0.7529 0.041 Uiso 1 1 calc R
N5_4 N 1.12098(13) 0.26982(9) 0.74379(8) 0.0288(2) Uani 1 1 d .
C6_4 C 1.15730(16) 0.28688(12) 0.50404(9) 0.0315(3) Uani 1 1 d .
H6A_4 H 1.1267 0.2160 0.4890 0.047 Uiso 1 1 calc R
H6B_4 H 1.2579 0.2981 0.4647 0.047 Uiso 1 1 calc R
H6C_4 H 1.0776 0.3521 0.4951 0.047 Uiso 1 1 calc R
C7_4 C 1.04133(17) 0.26464(14) 0.83914(9) 0.0369(3) Uani 1 1 d .
H7A_4 H 0.9876 0.3413 0.8571 0.055 Uiso 1 1 calc R
H7B_4 H 1.1183 0.2376 0.8764 0.055 Uiso 1 1 calc R
H7C_4 H 0.9648 0.2116 0.8478 0.055 Uiso 1 1 calc R
C1_5 C 0.16113(18) 0.47466(15) 0.97630(10) 0.0429(4) Uani 1 1 d .
H1_5 H 0.2719 0.4572 0.9599 0.051 Uiso 1 1 calc R
C2_5 C 0.08407(19) 0.57030(15) 0.93769(11) 0.0458(4) Uani 1 1 d .
H2_5 H 0.1418 0.6188 0.8950 0.055 Uiso 1 1 calc R
C3_5 C -0.07747(19) 0.59521(16) 0.96145(11) 0.0464(4) Uani 1 1 d .
H3_5 H -0.1306 0.6607 0.9347 0.056 Uiso 1 1 calc R
C1_6 C 0.8862(3) -0.0070(3) -0.0464(2) 0.0893(9) Uani 1 1 d .
H1_6 H 0.8074 -0.0127 -0.0784 0.107 Uiso 1 1 calc R
C2_6 C 0.8576(2) 0.0652(2) 0.0198(2) 0.0893(10) Uani 1 1 d .
H2_6 H 0.7585 0.1122 0.0344 0.107 Uiso 1 1 calc R
C3_6 C 0.9711(4) 0.0731(2) 0.0684(2) 0.0913(8) Uani 1 1 d .
H3_6 H 0.9491 0.1242 0.1166 0.110 Uiso 1 1 calc R

loop_
_atom_site_aniso_label
_atom_site_aniso_U_11
_atom_site_aniso_U_22
_atom_site_aniso_U_33
_atom_site_aniso_U_23
_atom_site_aniso_U_13
_atom_site_aniso_U_12
B1 0.0239(7) 0.0252(7) 0.0232(7) 0.0012(5) -0.0073(5) -0.0036(5)
C2 0.0231(6) 0.0294(6) 0.0221(6) -0.0012(5) -0.0078(5) -0.0056(5)
C3 0.0241(6) 0.0260(6) 0.0243(6) -0.0021(5) -0.0095(5) -0.0036(5)
C1_1 0.0232(6) 0.0265(6) 0.0238(6) 0.0011(5) -0.0087(5) 0.0009(5)
C2_1 0.0340(7) 0.0315(7) 0.0273(7) -0.0025(5) -0.0097(5) -0.0023(5)
C3_1 0.0411(8) 0.0426(8) 0.0232(7) -0.0024(6) -0.0071(6) 0.0037(6)
C4_1 0.0334(7) 0.0422(8) 0.0270(7) 0.0100(6) -0.0012(6) 0.0019(6)
C5_1 0.0298(7) 0.0319(7) 0.0353(8) 0.0066(6) -0.0069(6) -0.0046(5)
C6_1 0.0274(6) 0.0277(6) 0.0262(6) 0.0003(5) -0.0087(5) -0.0013(5)
C1_2 0.0210(6) 0.0282(6) 0.0205(6) 0.0003(5) -0.0034(5) -0.0044(5)
C2_2 0.0219(6) 0.0294(7) 0.0221(6) 0.0002(5) -0.0038(5) -0.0043(5)
C3_2 0.0255(6) 0.0328(7) 0.0221(6) 0.0020(5) -0.0081(5) -0.0035(5)
C4_2 0.0272(6) 0.0341(7) 0.0255(7) -0.0031(5) -0.0069(5) -0.0068(5)
C5_2 0.0313(7) 0.0247(6) 0.0278(7) -0.0012(5) -0.0067(5) -0.0049(5)
C6_2 0.0240(6) 0.0287(6) 0.0230(6) 0.0005(5) -0.0049(5) -0.0042(5)
C7_2 0.0329(7) 0.0299(7) 0.0270(7) 0.0019(5) -0.0106(5) -0.0035(5)
C8_2 0.0421(8) 0.0378(8) 0.0373(8) -0.0047(6) -0.0187(6) -0.0074(6)
C9_2 0.0339(7) 0.0269(6) 0.0285(7) 0.0008(5) -0.0104(5) -0.0028(5)
C1_3 0.0283(6) 0.0273(6) 0.0177(6) 0.0005(5) -0.0067(5) -0.0050(5)
C2_3 0.0307(7) 0.0312(7) 0.0204(6) 0.0023(5) -0.0087(5) -0.0079(5)
C3_3 0.0375(7) 0.0296(7) 0.0255(6) 0.0027(5) -0.0128(5) -0.0123(5)
C4_3 0.0425(7) 0.0266(6) 0.0206(6) 0.0007(5) -0.0114(5) -0.0055(5)
C5_3 0.0311(7) 0.0307(7) 0.0227(6) -0.0002(5) -0.0075(5) -0.0014(5)
C6_3 0.0287(6) 0.0285(6) 0.0202(6) 0.0003(5) -0.0073(5) -0.0051(5)
C7_3 0.0296(7) 0.0347(7) 0.0385(8) 0.0034(6) -0.0104(6) -0.0108(6)
C8_3 0.0516(9) 0.0282(7) 0.0322(7) -0.0010(6) -0.0164(6) -0.0052(6)
C9_3 0.0261(6) 0.0310(7) 0.0356(7) 0.0011(6) -0.0078(5) -0.0041(5)
C1_4 0.0270(6) 0.0232(6) 0.0265(6) -0.0009(5) -0.0079(5) -0.0037(5)
N2_4 0.0243(5) 0.0277(6) 0.0300(6) -0.0006(4) -0.0058(4) -0.0047(4)
C3_4 0.0237(6) 0.0345(7) 0.0439(8) -0.0029(6) -0.0066(6) -0.0053(5)
C4_4 0.0268(7) 0.0360(7) 0.0442(8) -0.0009(6) -0.0150(6) -0.0047(5)
N5_4 0.0268(5) 0.0314(6) 0.0306(6) -0.0005(5) -0.0114(4) -0.0041(4)
C6_4 0.0318(7) 0.0341(7) 0.0275(7) -0.0008(5) -0.0023(5) -0.0077(5)
C7_4 0.0354(7) 0.0503(9) 0.0274(7) 0.0018(6) -0.0145(6) -0.0042(6)
C1_5 0.0312(7) 0.0623(10) 0.0363(8) -0.0122(7) -0.0106(6) -0.0010(7)
C2_5 0.0428(9) 0.0555(10) 0.0378(8) -0.0044(7) -0.0053(7) -0.0073(7)
C3_5 0.0426(9) 0.0586(10) 0.0353(8) -0.0050(7) -0.0105(7) 0.0045(7)
C1_6 0.0618(14) 0.0859(18) 0.130(2) 0.0581(18) -0.0486(16) -0.0294(14)
C2_6 0.0380(10) 0.0728(16) 0.141(3) 0.0569(17) -0.0120(13) 0.0008(10)
C3_6 0.099(2) 0.0720(16) 0.099(2) 0.0293(14) -0.0162(16) -0.0242(14)

loop_
_atom_type_symbol
_atom_type_description
_atom_type_scat_dispersion_real
_atom_type_scat_dispersion_imag
_atom_type_scat_source
C C 0.0033 0.0016 'International Tables Vol C Tables 4.2.6.8 and 6.1.1.4'
H H 0.0000 0.0000 'International Tables Vol C Tables 4.2.6.8 and 6.1.1.4'
B B 0.0013 0.0007 'International Tables Vol C Tables 4.2.6.8 and 6.1.1.4'
N N 0.0061 0.0033 'International Tables Vol C Tables 4.2.6.8 and 6.1.1.4'

loop_
_geom_angle_atom_site_label_1
_geom_angle_atom_site_label_2
_geom_angle_atom_site_label_3
_geom_angle
_geom_angle_site_symmetry_1
_geom_angle_site_symmetry_3
C3 B1 C1_4 118.60(11) . .
C3 B1 C1_2 118.45(10) . .
C1_4 B1 C1_2 114.97(10) . .
C3 B1 C2 48.39(8) . .
C1_4 B1 C2 115.32(10) . .
C1_2 B1 C2 124.97(10) . .
C3 C2 C1_3 139.35(12) . .
C3 C2 B1 64.62(9) . .
C1_3 C2 B1 155.90(11) . .
C2 C3 C1_1 139.93(12) . .
C2 C3 B1 66.99(9) . .
C1_1 C3 B1 152.91(11) . .
C2_1 C1_1 C6_1 118.04(12) . .
C2_1 C1_1 C3 121.43(12) . .
C6_1 C1_1 C3 120.52(11) . .
C3_1 C2_1 C1_1 120.87(13) . .
C3_1 C2_1 H2_1 119.6 . .
C1_1 C2_1 H2_1 119.6 . .
C4_1 C3_1 C2_1 120.24(13) . .
C4_1 C3_1 H3_1 119.9 . .
C2_1 C3_1 H3_1 119.9 . .
C3_1 C4_1 C5_1 119.77(13) . .
C3_1 C4_1 H4_1 120.1 . .
C5_1 C4_1 H4_1 120.1 . .
C4_1 C5_1 C6_1 119.99(13) . .
C4_1 C5_1 H5_1 120.0 . .
C6_1 C5_1 H5_1 120.0 . .
C5_1 C6_1 C1_1 121.06(12) . .
C5_1 C6_1 H6_1 119.5 . .
C1_1 C6_1 H6_1 119.5 . .
C6_2 C1_2 C2_2 116.89(11) . .
C6_2 C1_2 B1 118.46(11) . .
C2_2 C1_2 B1 124.51(11) . .
C3_2 C2_2 C1_2 120.68(12) . .
C3_2 C2_2 C7_2 118.34(11) . .
C1_2 C2_2 C7_2 120.97(11) . .
C4_2 C3_2 C2_2 122.00(12) . .
C4_2 C3_2 H3_2 119.0 . .
C2_2 C3_2 H3_2 119.0 . .
C3_2 C4_2 C5_2 117.52(12) . .
C3_2 C4_2 C8_2 120.98(12) . .
C5_2 C4_2 C8_2 121.50(12) . .
C4_2 C5_2 C6_2 121.79(12) . .
C4_2 C5_2 H5_2 119.1 . .
C6_2 C5_2 H5_2 119.1 . .
C5_2 C6_2 C1_2 121.06(11) . .
C5_2 C6_2 C9_2 118.11(11) . .
C1_2 C6_2 C9_2 120.83(11) . .
C2_2 C7_2 H7A_2 109.5 . .
C2_2 C7_2 H7B_2 109.5 . .
H7A_2 C7_2 H7B_2 109.5 . .
C2_2 C7_2 H7C_2 109.5 . .
H7A_2 C7_2 H7C_2 109.5 . .
H7B_2 C7_2 H7C_2 109.5 . .
C4_2 C8_2 H8A_2 109.5 . .
C4_2 C8_2 H8B_2 109.5 . .
H8A_2 C8_2 H8B_2 109.5 . .
C4_2 C8_2 H8C_2 109.5 . .
H8A_2 C8_2 H8C_2 109.5 . .
H8B_2 C8_2 H8C_2 109.5 . .
C6_2 C9_2 H9A_2 109.5 . .
C6_2 C9_2 H9B_2 109.5 . .
H9A_2 C9_2 H9B_2 109.5 . .
C6_2 C9_2 H9C_2 109.5 . .
H9A_2 C9_2 H9C_2 109.5 . .
H9B_2 C9_2 H9C_2 109.5 . .
C2_3 C1_3 C6_3 118.93(12) . .
C2_3 C1_3 C2 119.87(11) . .
C6_3 C1_3 C2 121.18(11) . .
C3_3 C2_3 C1_3 119.84(12) . .
C3_3 C2_3 C7_3 120.26(12) . .
C1_3 C2_3 C7_3 119.89(12) . .
C2_3 C3_3 C4_3 121.93(12) . .
C2_3 C3_3 H3_3 119.0 . .
C4_3 C3_3 H3_3 119.0 . .
C5_3 C4_3 C3_3 117.65(12) . .
C5_3 C4_3 C8_3 121.68(13) . .
C3_3 C4_3 C8_3 120.68(12) . .
C4_3 C5_3 C6_3 122.37(12) . .
C4_3 C5_3 H5_3 118.8 . .
C6_3 C5_3 H5_3 118.8 . .
C5_3 C6_3 C1_3 119.22(11) . .
C5_3 C6_3 C9_3 119.75(11) . .
C1_3 C6_3 C9_3 121.02(11) . .
C2_3 C7_3 H7A_3 109.5 . .
C2_3 C7_3 H7B_3 109.5 . .
H7A_3 C7_3 H7B_3 109.5 . .
C2_3 C7_3 H7C_3 109.5 . .
H7A_3 C7_3 H7C_3 109.5 . .
H7B_3 C7_3 H7C_3 109.5 . .
C4_3 C8_3 H8A_3 109.5 . .
C4_3 C8_3 H8B_3 109.5 . .
H8A_3 C8_3 H8B_3 109.5 . .
C4_3 C8_3 H8C_3 109.5 . .
H8A_3 C8_3 H8C_3 109.5 . .
H8B_3 C8_3 H8C_3 109.5 . .
C6_3 C9_3 H9A_3 109.5 . .
C6_3 C9_3 H9B_3 109.5 . .
H9A_3 C9_3 H9B_3 109.5 . .
C6_3 C9_3 H9C_3 109.5 . .
H9A_3 C9_3 H9C_3 109.5 . .
H9B_3 C9_3 H9C_3 109.5 . .
N5_4 C1_4 N2_4 104.66(11) . .
N5_4 C1_4 B1 128.42(11) . .
N2_4 C1_4 B1 126.79(11) . .
C1_4 N2_4 C3_4 110.89(11) . .
C1_4 N2_4 C6_4 125.70(11) . .
C3_4 N2_4 C6_4 123.40(11) . .
C4_4 C3_4 N2_4 106.59(12) . .
C4_4 C3_4 H3_4 126.7 . .
N2_4 C3_4 H3_4 126.7 . .
C3_4 C4_4 N5_4 107.33(12) . .
C3_4 C4_4 H4_4 126.3 . .
N5_4 C4_4 H4_4 126.3 . .
C1_4 N5_4 C4_4 110.53(11) . .
C1_4 N5_4 C7_4 126.16(11) . .
C4_4 N5_4 C7_4 123.28(11) . .
N2_4 C6_4 H6A_4 109.5 . .
N2_4 C6_4 H6B_4 109.5 . .
H6A_4 C6_4 H6B_4 109.5 . .
N2_4 C6_4 H6C_4 109.5 . .
H6A_4 C6_4 H6C_4 109.5 . .
H6B_4 C6_4 H6C_4 109.5 . .
N5_4 C7_4 H7A_4 109.5 . .
N5_4 C7_4 H7B_4 109.5 . .
H7A_4 C7_4 H7B_4 109.5 . .
N5_4 C7_4 H7C_4 109.5 . .
H7A_4 C7_4 H7C_4 109.5 . .
H7B_4 C7_4 H7C_4 109.5 . .
C3_5 C1_5 C2_5 120.02(15) 2_567 .
C3_5 C1_5 H1_5 120.0 2_567 .
C2_5 C1_5 H1_5 120.0 . .
C1_5 C2_5 C3_5 119.83(16) . .
C1_5 C2_5 H2_5 120.1 . .
C3_5 C2_5 H2_5 120.1 . .
C1_5 C3_5 C2_5 120.15(16) 2_567 .
C1_5 C3_5 H3_5 119.9 2_567 .
C2_5 C3_5 H3_5 119.9 . .
C2_6 C1_6 C3_6 119.7(3) . 2_755
C2_6 C1_6 H1_6 120.1 . .
C3_6 C1_6 H1_6 120.1 2_755 .
C1_6 C2_6 C3_6 120.8(2) . .
C1_6 C2_6 H2_6 119.6 . .
C3_6 C2_6 H2_6 119.6 . .
C1_6 C3_6 C2_6 119.5(3) 2_755 .
C1_6 C3_6 H3_6 120.3 2_755 .
C2_6 C3_6 H3_6 120.3 . .

loop_
_geom_bond_atom_site_label_1
_geom_bond_atom_site_label_2
_geom_bond_distance
_geom_bond_site_symmetry_2
B1 C3 1.5889(18) .
B1 C1_4 1.6124(18) .
B1 C1_2 1.6138(18) .
B1 C2 1.6188(18) .
C2 C3 1.3150(18) .
C2 C1_3 1.4640(17) .
C3 C1_1 1.4582(17) .
C1_1 C2_1 1.3970(18) .
C1_1 C6_1 1.3975(18) .
C2_1 C3_1 1.387(2) .
C2_1 H2_1 0.9500 .
C3_1 C4_1 1.385(2) .
C3_1 H3_1 0.9500 .
C4_1 C5_1 1.385(2) .
C4_1 H4_1 0.9500 .
C5_1 C6_1 1.3880(19) .
C5_1 H5_1 0.9500 .
C6_1 H6_1 0.9500 .
C1_2 C6_2 1.4112(18) .
C1_2 C2_2 1.4140(17) .
C2_2 C3_2 1.3956(18) .
C2_2 C7_2 1.5080(18) .
C3_2 C4_2 1.3885(19) .
C3_2 H3_2 0.9500 .
C4_2 C5_2 1.3896(19) .
C4_2 C8_2 1.5095(18) .
C5_2 C6_2 1.3928(18) .
C5_2 H5_2 0.9500 .
C6_2 C9_2 1.5144(17) .
C7_2 H7A_2 0.9800 .
C7_2 H7B_2 0.9800 .
C7_2 H7C_2 0.9800 .
C8_2 H8A_2 0.9800 .
C8_2 H8B_2 0.9800 .
C8_2 H8C_2 0.9800 .
C9_2 H9A_2 0.9800 .
C9_2 H9B_2 0.9800 .
C9_2 H9C_2 0.9800 .
C1_3 C2_3 1.4081(18) .
C1_3 C6_3 1.4117(18) .
C2_3 C3_3 1.3877(19) .
C2_3 C7_3 1.5070(18) .
C3_3 C4_3 1.394(2) .
C3_3 H3_3 0.9500 .
C4_3 C5_3 1.3885(19) .
C4_3 C8_3 1.5104(18) .
C5_3 C6_3 1.3931(18) .
C5_3 H5_3 0.9500 .
C6_3 C9_3 1.5072(18) .
C7_3 H7A_3 0.9800 .
C7_3 H7B_3 0.9800 .
C7_3 H7C_3 0.9800 .
C8_3 H8A_3 0.9800 .
C8_3 H8B_3 0.9800 .
C8_3 H8C_3 0.9800 .
C9_3 H9A_3 0.9800 .
C9_3 H9B_3 0.9800 .
C9_3 H9C_3 0.9800 .
C1_4 N5_4 1.3548(17) .
C1_4 N2_4 1.3551(16) .
N2_4 C3_4 1.3828(17) .
N2_4 C6_4 1.4637(17) .
C3_4 C4_4 1.339(2) .
C3_4 H3_4 0.9500 .
C4_4 N5_4 1.3811(17) .
C4_4 H4_4 0.9500 .
N5_4 C7_4 1.4629(18) .
C6_4 H6A_4 0.9800 .
C6_4 H6B_4 0.9800 .
C6_4 H6C_4 0.9800 .
C7_4 H7A_4 0.9800 .
C7_4 H7B_4 0.9800 .
C7_4 H7C_4 0.9800 .
C1_5 C3_5 1.376(2) 2_567
C1_5 C2_5 1.383(2) .
C1_5 H1_5 0.9500 .
C2_5 C3_5 1.385(2) .
C2_5 H2_5 0.9500 .
C3_5 C1_5 1.376(2) 2_567
C3_5 H3_5 0.9500 .
C1_6 C2_6 1.323(4) .
C1_6 C3_6 1.361(4) 2_755
C1_6 H1_6 0.9500 .
C2_6 C3_6 1.393(4) .
C2_6 H2_6 0.9500 .
C3_6 C1_6 1.361(4) 2_755
C3_6 H3_6 0.9500 .

loop_
_geom_torsion_atom_site_label_1
_geom_torsion_atom_site_label_2
_geom_torsion_atom_site_label_3
_geom_torsion_atom_site_label_4
_geom_torsion
_geom_torsion_site_symmetry_1
_geom_torsion_site_symmetry_4
C1_4 B1 C2 C3 -106.74(12) . .
C1_2 B1 C2 C3 99.00(13) . .
C3 B1 C2 C1_3 -174.6(3) . .
C1_4 B1 C2 C1_3 78.6(3) . .
C1_2 B1 C2 C1_3 -75.6(3) . .
C1_3 C2 C3 C1_1 0.5(3) . .
B1 C2 C3 C1_1 -176.14(18) . .
C1_3 C2 C3 B1 176.62(18) . .
C1_4 B1 C3 C2 99.63(12) . .
C1_2 B1 C3 C2 -112.99(13) . .
C1_4 B1 C3 C1_1 -85.8(3) . .
C1_2 B1 C3 C1_1 61.5(3) . .
C2 B1 C3 C1_1 174.5(3) . .
C2 C3 C1_1 C2_1 -38.6(2) . .
B1 C3 C1_1 C2_1 149.3(2) . .
C2 C3 C1_1 C6_1 141.05(16) . .
B1 C3 C1_1 C6_1 -31.1(3) . .
C6_1 C1_1 C2_1 C3_1 -0.03(19) . .
C3 C1_1 C2_1 C3_1 179.60(12) . .
C1_1 C2_1 C3_1 C4_1 -1.2(2) . .
C2_1 C3_1 C4_1 C5_1 1.0(2) . .
C3_1 C4_1 C5_1 C6_1 0.6(2) . .
C4_1 C5_1 C6_1 C1_1 -1.84(19) . .
C2_1 C1_1 C6_1 C5_1 1.56(18) . .
C3 C1_1 C6_1 C5_1 -178.07(11) . .
C3 B1 C1_2 C6_2 -85.51(14) . .
C1_4 B1 C1_2 C6_2 63.02(15) . .
C2 B1 C1_2 C6_2 -142.65(12) . .
C3 B1 C1_2 C2_2 90.08(15) . .
C1_4 B1 C1_2 C2_2 -121.39(13) . .
C2 B1 C1_2 C2_2 32.94(18) . .
C6_2 C1_2 C2_2 C3_2 1.87(17) . .
B1 C1_2 C2_2 C3_2 -173.78(11) . .
C6_2 C1_2 C2_2 C7_2 -177.76(11) . .
B1 C1_2 C2_2 C7_2 6.58(18) . .
C1_2 C2_2 C3_2 C4_2 0.22(19) . .
C7_2 C2_2 C3_2 C4_2 179.87(12) . .
C2_2 C3_2 C4_2 C5_2 -1.67(19) . .
C2_2 C3_2 C4_2 C8_2 178.49(12) . .
C3_2 C4_2 C5_2 C6_2 0.99(19) . .
C8_2 C4_2 C5_2 C6_2 -179.18(12) . .
C4_2 C5_2 C6_2 C1_2 1.2(2) . .
C4_2 C5_2 C6_2 C9_2 -178.70(12) . .
C2_2 C1_2 C6_2 C5_2 -2.55(18) . .
B1 C1_2 C6_2 C5_2 173.38(11) . .
C2_2 C1_2 C6_2 C9_2 177.31(11) . .
B1 C1_2 C6_2 C9_2 -6.76(17) . .
C3 C2 C1_3 C2_3 125.84(17) . .
B1 C2 C1_3 C2_3 -61.6(3) . .
C3 C2 C1_3 C6_3 -52.6(2) . .
B1 C2 C1_3 C6_3 119.9(3) . .
C6_3 C1_3 C2_3 C3_3 2.57(18) . .
C2 C1_3 C2_3 C3_3 -175.91(11) . .
C6_3 C1_3 C2_3 C7_3 -178.89(11) . .
C2 C1_3 C2_3 C7_3 2.62(18) . .
C1_3 C2_3 C3_3 C4_3 -1.55(19) . .
C7_3 C2_3 C3_3 C4_3 179.92(12) . .
C2_3 C3_3 C4_3 C5_3 -0.60(19) . .
C2_3 C3_3 C4_3 C8_3 178.75(12) . .
C3_3 C4_3 C5_3 C6_3 1.74(19) . .
C8_3 C4_3 C5_3 C6_3 -177.60(12) . .
C4_3 C5_3 C6_3 C1_3 -0.70(19) . .
C4_3 C5_3 C6_3 C9_3 178.29(12) . .
C2_3 C1_3 C6_3 C5_3 -1.48(18) . .
C2 C1_3 C6_3 C5_3 176.99(11) . .
C2_3 C1_3 C6_3 C9_3 179.55(11) . .
C2 C1_3 C6_3 C9_3 -1.98(18) . .
C3 B1 C1_4 N5_4 4.20(19) . .
C1_2 B1 C1_4 N5_4 -144.29(13) . .
C2 B1 C1_4 N5_4 58.83(17) . .
C3 B1 C1_4 N2_4 -171.06(12) . .
C1_2 B1 C1_4 N2_4 40.45(17) . .
C2 B1 C1_4 N2_4 -116.43(14) . .
N5_4 C1_4 N2_4 C3_4 -0.45(14) . .
B1 C1_4 N2_4 C3_4 175.72(12) . .
N5_4 C1_4 N2_4 C6_4 178.74(11) . .
B1 C1_4 N2_4 C6_4 -5.1(2) . .
C1_4 N2_4 C3_4 C4_4 0.12(15) . .
C6_4 N2_4 C3_4 C4_4 -179.09(12) . .
N2_4 C3_4 C4_4 N5_4 0.26(15) . .
N2_4 C1_4 N5_4 C4_4 0.61(14) . .
B1 C1_4 N5_4 C4_4 -175.47(12) . .
N2_4 C1_4 N5_4 C7_4 -177.60(12) . .
B1 C1_4 N5_4 C7_4 6.3(2) . .
C3_4 C4_4 N5_4 C1_4 -0.56(16) . .
C3_4 C4_4 N5_4 C7_4 177.72(13) . .
C3_5 C1_5 C2_5 C3_5 -0.4(3) 2_567 .
C1_5 C2_5 C3_5 C1_5 0.4(3) . 2_567
C3_6 C1_6 C2_6 C3_6 -1.1(4) 2_755 .
C1_6 C2_6 C3_6 C1_6 1.1(4) . 2_755
